data_7218664
loop_
_publ_author_name
'Syssa-Magal\'e, Jean-Laurent'
'Boubekeur, Kamal'
'Leroy, Jacques'
'Chamoreau, Lise-Marie'
'Fave, Claire'
'Sch\"ollhorn, Bernd'

_publ_section_title
;
 Directed synthesis of a halogen-bonded open porphyrin network
;
_journal_issue 45
_journal_name_full CrystEngComm
_journal_page_first 10380
_journal_paper_doi 10.1039/C4CE01704H
_journal_volume 16
_journal_year 2014
_chemical_formula_moiety 'C44 H10 F16 I4 N4, C6 H12 N4'
_chemical_formula_sum 'C50 H22 F16 I4 N8'
_chemical_formula_weight 1546.36
_chemical_name_systematic 'Hexamethylenetetramine 5,10,15,20-tetra(perfluoro-4'-iodophenyl)porphyrin'
_space_group_IT_number 13
_symmetry_cell_setting monoclinic
_symmetry_space_group_name_Hall '-P 2yc'
_symmetry_space_group_name_H-M 'P 1 2/c 1'
_atom_sites_solution_hydrogens geom
_atom_sites_solution_primary direct
_atom_sites_solution_secondary difmap
_audit_creation_method SHELXL-97
_cell_angle_alpha 90.00
_cell_angle_beta 95.685(9)
_cell_angle_gamma 90.00
_cell_formula_units_Z 8
_cell_length_a 27.319(3)
_cell_length_b 8.7331(7)
_cell_length_c 55.699(8)
_cell_measurement_reflns_used 62
_cell_measurement_temperature 298(2)
_cell_measurement_theta_max 17.22
_cell_measurement_theta_min 3.57
_cell_volume 13223(3)
_computing_cell_refinement 'DIRAX/LSQ (Duisenberg & Schreurs, 1989-2000)'
_computing_data_collection 'COLLECT (Nonius BV, 1997-2000)'
_computing_data_reduction 'EvalCCD (Duisenberg & Schreurs 1990-2000)'
_computing_molecular_graphics 'DIAMOND (Brandenburg, 1999)'
_computing_publication_material 'SHELXL-97 (Sheldrick, 1997)'
_computing_structure_refinement 'SHELXL-97 (Sheldrick, 1997)'
_computing_structure_solution 'SHELXS-97 (Sheldrick, 1990)'
_diffrn_ambient_temperature 298(2)
_diffrn_detector_area_resol_mean 9
_diffrn_measured_fraction_theta_full 0.996
_diffrn_measured_fraction_theta_max 0.996
_diffrn_measurement_device '95mm CCD camera on \k-goniostat'
_diffrn_measurement_device_type KappaCCD
_diffrn_measurement_method CCD
_diffrn_radiation_monochromator 'horizonally mounted graphite crystal'
_diffrn_radiation_source 'fine-focus sealed tube'
_diffrn_radiation_type MoK\a
_diffrn_radiation_wavelength 0.71073
_diffrn_reflns_av_R_equivalents 0.0643
_diffrn_reflns_av_sigmaI/netI 0.0826
_diffrn_reflns_limit_h_max 38
_diffrn_reflns_limit_h_min -36
_diffrn_reflns_limit_k_max 12
_diffrn_reflns_limit_k_min -11
_diffrn_reflns_limit_l_max 78
_diffrn_reflns_limit_l_min -78
_diffrn_reflns_number 148609
_diffrn_reflns_theta_full 30.00
_diffrn_reflns_theta_max 30.00
_diffrn_reflns_theta_min 2.20
_diffrn_standards_decay_% 0
_diffrn_standards_number 0
_exptl_absorpt_coefficient_mu 1.966
_exptl_absorpt_correction_T_max 0.8033
_exptl_absorpt_correction_T_min 0.5455
_exptl_absorpt_correction_type multi-scan
_exptl_absorpt_process_details
; 
R.H. Blessing, Acta Cryst. (1995), A51, 33-38
;
_exptl_crystal_colour blue-violet
_exptl_crystal_density_diffrn 1.554
_exptl_crystal_density_meas ?
_exptl_crystal_density_method 'not measured'
_exptl_crystal_description plate-like
_exptl_crystal_F_000 5872
_exptl_crystal_recrystallization_method 'Re-crystallisation from solvent: acetone, chloroform'
_exptl_crystal_size_max 0.31
_exptl_crystal_size_mid 0.28
_exptl_crystal_size_min 0.06
_refine_diff_density_max 1.315
_refine_diff_density_min -1.165
_refine_diff_density_rms 0.176
_refine_ls_extinction_coef 0.00026(2)
_refine_ls_extinction_expression Fc^*^=kFc[1+0.001xFc^2^\l^3^/sin(2\q)]^-1/4^
_refine_ls_extinction_method SHELXL
_refine_ls_goodness_of_fit_ref 0.992
_refine_ls_hydrogen_treatment constr
_refine_ls_matrix_type full
_refine_ls_number_parameters 1406
_refine_ls_number_reflns 38466
_refine_ls_number_restraints 0
_refine_ls_restrained_S_all 0.992
_refine_ls_R_factor_all 0.1201
_refine_ls_R_factor_gt 0.0565
_refine_ls_shift/su_max 0.000
_refine_ls_shift/su_mean 0.000
_refine_ls_structure_factor_coef Fsqd
_refine_ls_weighting_details 'calc w=1/[\s^2^(Fo^2^)+(0.0002P)^2^+0.0000P] where P=(Fo^2^+2Fc^2^)/3'
_refine_ls_weighting_scheme calc
_refine_ls_wR_factor_gt 0.0818
_refine_ls_wR_factor_ref 0.1058
_reflns_number_gt 20516
_reflns_number_total 38466
_reflns_threshold_expression >2sigma(I)
_cod_data_source_file c4ce01704h2.cif
_cod_data_source_block smjl211
_cod_depositor_comments
;
The following automatic conversions were performed:

'_exptl_crystal_density_meas' value 'not measured' was changed to '?'
- the value is perceived as not measured.

Automatic conversion script
Id: cif_fix_values 3008 2015-01-20 13:52:24Z robertas 
;
_cod_original_sg_symbol_H-M 'P 2/c'
_cod_database_code 7218664

loop_
_symmetry_equiv_pos_as_xyz
'x, y, z'
'-x, y, -z+1/2'
'-x, -y, -z'
'x, -y, z-1/2'

loop_
_atom_site_label
_atom_site_type_symbol
_atom_site_fract_x
_atom_site_fract_y
_atom_site_fract_z
_atom_site_U_iso_or_equiv
_atom_site_adp_type
_atom_site_occupancy
_atom_site_symmetry_multiplicity
_atom_site_calc_flag
_atom_site_refinement_flags
I1 I 0.386322(14) 0.85490(6) 0.130239(9) 0.04243(14) Uani 1 1 d .
I2 I 0.19748(2) -0.14986(7) 0.215492(9) 0.06878(19) Uani 1 1 d .
I3 I 0.34862(2) 0.94264(10) 0.064809(10) 0.0941(3) Uani 1 1 d .
I4 I 0.093992(18) 0.89881(8) 0.094192(13) 0.0796(2) Uani 1 1 d .
N1 N 0.70118(18) 0.9195(6) 0.13833(9) 0.0314(13) Uani 1 1 d .
H1 H 0.7167 0.9466 0.1263 0.038 Uiso 1 1 calc R
N2 N 0.80460(17) 0.9493(6) 0.13133(9) 0.0286(12) Uani 1 1 d .
N3 N 0.77976(17) 0.9741(6) 0.07950(9) 0.0284(13) Uani 1 1 d .
H3 H 0.7637 0.9706 0.0920 0.034 Uiso 1 1 calc R
N4 N 0.67574(16) 0.9573(6) 0.08703(9) 0.0281(12) Uani 1 1 d .
C1 C 0.6173(2) 0.9115(7) 0.11738(12) 0.0325(16) Uani 1 1 d .
C2 C 0.6517(2) 0.8911(7) 0.13808(11) 0.0310(16) Uani 1 1 d .
C3 C 0.6412(2) 0.8450(8) 0.16170(12) 0.0411(18) Uani 1 1 d .
H3A H 0.6105 0.8186 0.1664 0.049 Uiso 1 1 calc R
C4 C 0.6828(2) 0.8473(8) 0.17536(12) 0.0355(17) Uani 1 1 d .
H4 H 0.6870 0.8210 0.1916 0.043 Uiso 1 1 calc R
C5 C 0.7205(2) 0.8960(7) 0.16154(11) 0.0309(16) Uani 1 1 d .
C6 C 0.7700(2) 0.9110(7) 0.16970(11) 0.0270(15) Uani 1 1 d .
C7 C 0.8080(2) 0.9342(7) 0.15614(11) 0.0297(15) Uani 1 1 d .
C8 C 0.8597(2) 0.9325(8) 0.16499(13) 0.0429(18) Uani 1 1 d .
H8 H 0.8728 0.9282 0.1810 0.052 Uiso 1 1 calc R
C9 C 0.8856(2) 0.9384(8) 0.14507(12) 0.0396(18) Uani 1 1 d .
H9 H 0.9197 0.9361 0.1453 0.048 Uiso 1 1 calc R
C10 C 0.8514(2) 0.9485(7) 0.12392(11) 0.0299(15) Uani 1 1 d .
C11 C 0.8635(2) 0.9559(8) 0.10051(12) 0.0351(17) Uani 1 1 d .
C12 C 0.8281(2) 0.9682(7) 0.07927(12) 0.0324(16) Uani 1 1 d .
C13 C 0.8404(3) 0.9738(8) 0.05536(12) 0.0413(18) Uani 1 1 d .
H13 H 0.8719 0.9708 0.0504 0.050 Uiso 1 1 calc R
C14 C 0.7974(2) 0.9845(8) 0.04091(12) 0.0378(18) Uani 1 1 d .
H14 H 0.7935 0.9893 0.0241 0.045 Uiso 1 1 calc R
C15 C 0.7605(2) 0.9866(7) 0.05642(11) 0.0263(15) Uani 1 1 d .
C16 C 0.7115(2) 0.9940(8) 0.04880(11) 0.0326(16) Uani 1 1 d .
C17 C 0.6719(2) 0.9858(7) 0.06317(11) 0.0310(16) Uani 1 1 d .
C18 C 0.6212(2) 1.0005(8) 0.05463(12) 0.0413(18) Uani 1 1 d .
H18 H 0.6088 1.0219 0.0388 0.050 Uiso 1 1 calc R
C19 C 0.5946(2) 0.9780(8) 0.07337(12) 0.0385(18) Uani 1 1 d .
H19 H 0.5605 0.9819 0.0731 0.046 Uiso 1 1 calc R
C20 C 0.6294(2) 0.9466(7) 0.09399(11) 0.0295(15) Uani 1 1 d .
C21 C 0.5630(2) 0.8957(7) 0.12123(12) 0.0293(16) Uani 1 1 d .
C22 C 0.5395(2) 0.9767(8) 0.13750(11) 0.0306(16) Uani 1 1 d .
C23 C 0.4934(2) 0.9655(8) 0.14049(12) 0.0344(17) Uani 1 1 d .
C24 C 0.4627(2) 0.8679(9) 0.12585(13) 0.0388(18) Uani 1 1 d .
C25 C 0.4845(2) 0.7820(8) 0.10954(12) 0.0341(17) Uani 1 1 d .
C26 C 0.5319(2) 0.7933(8) 0.10737(12) 0.0370(17) Uani 1 1 d .
C27 C 0.2184(2) -0.1047(8) 0.30423(12) 0.0317(16) Uani 1 1 d .
C28 C 0.2155(3) -0.2423(10) 0.29321(13) 0.048(2) Uani 1 1 d .
C29 C 0.2078(3) -0.2532(9) 0.26830(14) 0.048(2) Uani 1 1 d .
C30 C 0.2024(2) -0.1339(10) 0.25327(12) 0.0430(18) Uani 1 1 d .
C31 C 0.2046(3) 0.0070(10) 0.26449(15) 0.054(2) Uani 1 1 d .
C32 C 0.2119(3) 0.0186(9) 0.28940(14) 0.0445(19) Uani 1 1 d .
C33 C 0.9169(2) 0.9429(9) 0.09695(11) 0.0354(17) Uani 1 1 d .
C34 C 0.9408(3) 0.8042(9) 0.09679(15) 0.051(2) Uani 1 1 d .
C35 C 0.9884(3) 0.7893(10) 0.09520(15) 0.056(2) Uani 1 1 d .
C36 C 0.0170(2) 0.9169(11) 0.09379(14) 0.055(2) Uani 1 1 d .
C37 C 0.9950(3) 1.0558(11) 0.09377(15) 0.057(2) Uani 1 1 d .
C38 C 0.9463(3) 1.0674(9) 0.09443(14) 0.051(2) Uani 1 1 d .
C39 C 0.6979(2) 1.0098(9) 0.02177(11) 0.0355(17) Uani 1 1 d .
C40 C 0.6955(3) 0.8856(11) 0.00732(14) 0.054(2) Uani 1 1 d .
C41 C 0.6843(3) 0.8963(11) -0.01708(17) 0.071(3) Uani 1 1 d .
C42 C 0.3259(3) 0.9676(12) 0.02798(13) 0.058(2) Uani 1 1 d .
C43 C 0.6762(3) 1.1621(11) -0.01295(16) 0.069(3) Uani 1 1 d .
C44 C 0.6872(3) 1.1488(10) 0.01131(13) 0.051(2) Uani 1 1 d .
F1 F 0.56704(12) 1.0800(5) 0.15142(7) 0.0445(10) Uani 1 1 d .
F2 F 0.47398(13) 1.0515(5) 0.15750(7) 0.0524(11) Uani 1 1 d .
F3 F 0.45701(13) 0.6856(5) 0.09498(8) 0.0563(12) Uani 1 1 d .
F4 F 0.55094(12) 0.7024(5) 0.09084(7) 0.0473(10) Uani 1 1 d .
F5 F 0.22098(19) -0.3733(5) 0.30585(8) 0.0755(14) Uani 1 1 d .
F6 F 0.2055(2) -0.3997(6) 0.25841(8) 0.0871(17) Uani 1 1 d .
F7 F 0.1978(2) 0.1363(6) 0.25124(8) 0.0874(16) Uani 1 1 d .
F8 F 0.21418(19) 0.1596(5) 0.29902(8) 0.0748(14) Uani 1 1 d .
F9 F 0.91398(16) 0.6771(5) 0.09882(12) 0.098(2) Uani 1 1 d .
F10 F 1.00853(17) 0.6514(6) 0.09603(14) 0.119(2) Uani 1 1 d .
F11 F 1.02090(16) 1.1841(6) 0.09193(13) 0.115(2) Uani 1 1 d .
F12 F 0.92579(16) 1.2073(6) 0.09416(12) 0.0952(19) Uani 1 1 d .
F13 F 0.7052(2) 0.7457(6) 0.01659(9) 0.0942(18) Uani 1 1 d .
F14 F 0.6826(3) 0.7701(8) -0.03108(10) 0.123(2) Uani 1 1 d .
F15 F 0.6651(3) 1.3017(7) -0.02247(10) 0.121(2) Uani 1 1 d .
F16 F 0.6854(2) 1.2754(6) 0.02486(9) 0.0941(18) Uani 1 1 d .
I5 I 0.610321(15) 0.37011(6) 0.115688(9) 0.04479(15) Uani 1 1 d .
I6 I 0.34659(2) 0.32218(11) 0.316552(10) 0.0999(3) Uani 1 1 d .
I7 I -0.096806(18) 0.38646(8) 0.153800(14) 0.0849(2) Uani 1 1 d .
I8 I 0.80103(2) 0.44108(8) 0.032327(9) 0.0735(2) Uani 1 1 d .
N9 N 0.32183(16) 0.3976(6) 0.16424(9) 0.0280(13) Uani 1 1 d .
H9A H 0.2959 0.4236 0.1551 0.034 Uiso 1 1 calc R
N10 N 0.21866(16) 0.4194(6) 0.17210(9) 0.0272(12) Uani 1 1 d .
N11 N 0.19467(17) 0.4492(6) 0.12046(9) 0.0301(13) Uani 1 1 d .
H11 H 0.2214 0.4477 0.1300 0.036 Uiso 1 1 calc R
N12 N 0.29766(16) 0.4359(6) 0.11323(9) 0.0295(13) Uani 1 1 d .
C51 C 0.3821(2) 0.3986(7) 0.13439(12) 0.0341(17) Uani 1 1 d .
C52 C 0.3682(2) 0.3746(7) 0.15771(11) 0.0316(15) Uani 1 1 d .
C53 C 0.4019(2) 0.3264(8) 0.17801(12) 0.0385(18) Uani 1 1 d .
H53 H 0.4350 0.3024 0.1779 0.046 Uiso 1 1 calc R
C54 C 0.3757(2) 0.3238(8) 0.19672(13) 0.045(2) Uani 1 1 d .
H54 H 0.3869 0.2973 0.2125 0.055 Uiso 1 1 calc R
C55 C 0.3259(2) 0.3706(8) 0.18786(11) 0.0314(15) Uani 1 1 d .
C56 C 0.2862(2) 0.3813(7) 0.20281(11) 0.0345(16) Uani 1 1 d .
C57 C 0.2381(2) 0.4021(7) 0.19541(11) 0.0275(15) Uani 1 1 d .
C58 C 0.2001(2) 0.3981(8) 0.21001(12) 0.0380(18) Uani 1 1 d .
H58 H 0.2033 0.3875 0.2267 0.046 Uiso 1 1 calc R
C59 C 0.1572(2) 0.4124(8) 0.19563(11) 0.0369(18) Uani 1 1 d .
H59 H 0.1256 0.4149 0.2006 0.044 Uiso 1 1 calc R
C60 C 0.1698(2) 0.4226(7) 0.17192(11) 0.0307(16) Uani 1 1 d .
C61 C 0.1351(2) 0.4311(7) 0.15086(12) 0.0311(16) Uani 1 1 d .
C62 C 0.1476(2) 0.4404(7) 0.12716(11) 0.0291(15) Uani 1 1 d .
C63 C 0.1119(2) 0.4408(8) 0.10659(12) 0.0426(18) Uani 1 1 d .
H63 H 0.0779 0.4327 0.1064 0.051 Uiso 1 1 calc R
C64 C 0.1395(2) 0.4561(8) 0.08671(12) 0.0436(19) Uani 1 1 d .
H64 H 0.1269 0.4620 0.0706 0.052 Uiso 1 1 calc R
C65 C 0.1911(2) 0.4609(8) 0.09575(11) 0.0335(17) Uani 1 1 d .
C66 C 0.2291(2) 0.4716(7) 0.08193(11) 0.0304(16) Uani 1 1 d .
C67 C 0.2787(2) 0.4664(7) 0.08996(11) 0.0316(16) Uani 1 1 d .
C68 C 0.3176(2) 0.4849(8) 0.07533(11) 0.0334(16) Uani 1 1 d .
H68 H 0.3144 0.5068 0.0589 0.040 Uiso 1 1 calc R
C69 C 0.3599(2) 0.4653(8) 0.08925(11) 0.0356(17) Uani 1 1 d .
H69 H 0.3913 0.4721 0.0843 0.043 Uiso 1 1 calc R
C70 C 0.3480(2) 0.4315(7) 0.11347(12) 0.0348(17) Uani 1 1 d .
C71 C 0.4365(2) 0.3889(8) 0.12996(12) 0.0329(17) Uani 1 1 d .
C72 C 0.4720(2) 0.4771(8) 0.14297(12) 0.0354(17) Uani 1 1 d .
C73 C 0.5187(2) 0.4713(8) 0.13919(12) 0.0347(17) Uani 1 1 d .
C74 C 0.5345(2) 0.3772(9) 0.12248(13) 0.0406(18) Uani 1 1 d .
C75 C 0.4999(2) 0.2887(8) 0.10901(12) 0.0350(17) Uani 1 1 d .
C76 C 0.4537(2) 0.2931(7) 0.11351(12) 0.0313(16) Uani 1 1 d .
C77 C 0.3004(2) 0.3647(9) 0.22943(12) 0.0348(16) Uani 1 1 d .
C78 C 0.3073(3) 0.4878(11) 0.24393(14) 0.058(2) Uani 1 1 d .
C79 C 0.3191(3) 0.4763(13) 0.26869(18) 0.077(3) Uani 1 1 d .
C80 C 0.3250(3) 0.3373(14) 0.28011(15) 0.069(3) Uani 1 1 d .
C81 C 0.3170(3) 0.2132(11) 0.26509(16) 0.062(2) Uani 1 1 d .
C82 C 0.3039(3) 0.2259(11) 0.24063(14) 0.055(2) Uani 1 1 d .
C83 C 0.0812(2) 0.4201(9) 0.15412(12) 0.0381(18) Uani 1 1 d .
C84 C 0.0518(3) 0.5493(10) 0.15465(14) 0.050(2) Uani 1 1 d .
C85 C 0.0033(3) 0.5394(10) 0.15503(16) 0.059(2) Uani 1 1 d .
C86 C -0.0198(3) 0.4047(11) 0.15536(14) 0.056(2) Uani 1 1 d .
C87 C 0.0083(3) 0.2724(10) 0.15514(16) 0.057(2) Uani 1 1 d .
C88 C 0.0574(2) 0.2854(9) 0.15467(14) 0.047(2) Uani 1 1 d .
C89 C 0.2172(2) 0.4959(9) 0.05555(11) 0.0304(16) Uani 1 1 d .
C90 C 0.2152(3) 0.6358(9) 0.04515(13) 0.0454(19) Uani 1 1 d .
C91 C 0.2070(3) 0.6538(10) 0.02065(14) 0.049(2) Uani 1 1 d .
C92 C 0.2031(3) 0.5332(11) 0.00527(14) 0.051(2) Uani 1 1 d .
C93 C 0.2046(3) 0.3939(10) 0.01541(14) 0.058(2) Uani 1 1 d .
C94 C 0.2116(3) 0.3751(10) 0.04116(15) 0.055(2) Uani 1 1 d .
F17 F 0.45826(13) 0.5754(5) 0.15979(7) 0.0455(10) Uani 1 1 d .
F18 F 0.55112(13) 0.5612(5) 0.15231(7) 0.0539(11) Uani 1 1 d .
F19 F 0.51315(13) 0.1935(5) 0.09149(7) 0.0531(11) Uani 1 1 d .
F20 F 0.42175(12) 0.1973(4) 0.10023(7) 0.0451(10) Uani 1 1 d .
F21 F 0.3036(2) 0.6273(6) 0.23429(9) 0.1002(19) Uani 1 1 d .
F22 F 0.3265(3) 0.6033(8) 0.28236(10) 0.136(3) Uani 1 1 d .
F23 F 0.3219(2) 0.0728(7) 0.27499(10) 0.111(2) Uani 1 1 d .
F24 F 0.2988(2) 0.0965(6) 0.22766(9) 0.0906(18) Uani 1 1 d .
F25 F 0.07301(16) 0.6880(6) 0.15380(12) 0.096(2) Uani 1 1 d .
F26 F -0.02170(17) 0.6714(6) 0.15566(13) 0.115(2) Uani 1 1 d .
F27 F -0.01139(16) 0.1343(6) 0.15541(13) 0.114(2) Uani 1 1 d .
F28 F 0.08290(16) 0.1538(6) 0.15400(12) 0.0962(19) Uani 1 1 d .
F29 F 0.2199(2) 0.7603(5) 0.05864(8) 0.0807(15) Uani 1 1 d .
F30 F 0.2062(2) 0.7976(6) 0.01139(8) 0.0870(16) Uani 1 1 d .
F31 F 0.1987(2) 0.2637(6) 0.00194(8) 0.1023(19) Uani 1 1 d .
F32 F 0.2140(2) 0.2297(6) 0.04944(8) 0.0897(17) Uani 1 1 d .
N5 N 0.28489(18) 0.8885(6) 0.13724(10) 0.0373(14) Uani 1 1 d .
N6 N 0.2218(2) 0.8859(7) 0.16426(10) 0.0437(15) Uani 1 1 d .
N7 N 0.23920(19) 1.1201(6) 0.14290(11) 0.0393(14) Uani 1 1 d .
N8 N 0.20090(18) 0.9060(6) 0.12111(10) 0.0344(14) Uani 1 1 d .
C45 C 0.2700(2) 0.8294(8) 0.15988(13) 0.0451(19) Uani 1 1 d .
H45A H 0.2694 0.7184 0.1593 0.054 Uiso 1 1 calc R
H45B H 0.2939 0.8602 0.1730 0.054 Uiso 1 1 calc R
C46 C 0.2854(2) 1.0579(8) 0.13900(13) 0.0418(18) Uani 1 1 d .
H46A H 0.3094 1.0884 0.1521 0.050 Uiso 1 1 calc R
H46B H 0.2958 1.1001 0.1242 0.050 Uiso 1 1 calc R
C47 C 0.2480(2) 0.8462(8) 0.11761(12) 0.0395(18) Uani 1 1 d .
H47A H 0.2461 0.7355 0.1165 0.047 Uiso 1 1 calc R
H47B H 0.2581 0.8845 0.1025 0.047 Uiso 1 1 calc R
C48 C 0.2247(3) 1.0565(9) 0.16479(13) 0.050(2) Uani 1 1 d .
H48A H 0.1928 1.0976 0.1676 0.061 Uiso 1 1 calc R
H48B H 0.2481 1.0878 0.1781 0.061 Uiso 1 1 calc R
C49 C 0.1872(2) 0.8452(9) 0.14414(14) 0.048(2) Uani 1 1 d .
H49A H 0.1549 0.8842 0.1469 0.057 Uiso 1 1 calc R
H49B H 0.1849 0.7346 0.1431 0.057 Uiso 1 1 calc R
C50 C 0.2051(2) 1.0724(9) 0.12277(13) 0.0444(19) Uani 1 1 d .
H50A H 0.2161 1.1119 0.1079 0.053 Uiso 1 1 calc R
H50B H 0.1730 1.1157 0.1245 0.053 Uiso 1 1 calc R
N13 N 0.71253(18) 0.4106(6) 0.10950(10) 0.0382(15) Uani 1 1 d .
N14 N 0.79623(19) 0.4125(7) 0.12633(10) 0.0391(15) Uani 1 1 d .
N15 N 0.75924(18) 0.6449(6) 0.10968(10) 0.0367(14) Uani 1 1 d .
N16 N 0.7767(2) 0.4348(7) 0.08316(10) 0.0433(15) Uani 1 1 d .
C95 C 0.7487(2) 0.3517(9) 0.12825(13) 0.0450(19) Uani 1 1 d .
H95A H 0.7499 0.2410 0.1271 0.054 Uiso 1 1 calc R
H95B H 0.7384 0.3774 0.1439 0.054 Uiso 1 1 calc R
C96 C 0.7132(2) 0.5783(8) 0.11201(15) 0.050(2) Uani 1 1 d .
H96A H 0.6893 0.6217 0.0998 0.060 Uiso 1 1 calc R
H96B H 0.7031 0.6049 0.1277 0.060 Uiso 1 1 calc R
C97 C 0.7283(2) 0.3729(9) 0.08595(13) 0.0461(19) Uani 1 1 d .
H97A H 0.7047 0.4139 0.0734 0.055 Uiso 1 1 calc R
H97B H 0.7290 0.2625 0.0841 0.055 Uiso 1 1 calc R
C98 C 0.7927(3) 0.5781(9) 0.12838(13) 0.048(2) Uani 1 1 d .
H98A H 0.7818 0.6034 0.1440 0.057 Uiso 1 1 calc R
H98B H 0.8251 0.6224 0.1277 0.057 Uiso 1 1 calc R
C99 C 0.7742(3) 0.5994(9) 0.08623(14) 0.054(2) Uani 1 1 d .
H99A H 0.8062 0.6431 0.0843 0.065 Uiso 1 1 calc R
H99B H 0.7510 0.6413 0.0736 0.065 Uiso 1 1 calc R
C100 C 0.8101(2) 0.3740(8) 0.10206(13) 0.0435(19) Uani 1 1 d .
H10A H 0.8428 0.4136 0.1004 0.052 Uiso 1 1 calc R
H10B H 0.8113 0.2635 0.1004 0.052 Uiso 1 1 calc R

loop_
_atom_site_aniso_label
_atom_site_aniso_U_11
_atom_site_aniso_U_22
_atom_site_aniso_U_33
_atom_site_aniso_U_23
_atom_site_aniso_U_13
_atom_site_aniso_U_12
I1 0.0249(2) 0.0541(3) 0.0483(3) 0.0087(3) 0.0036(2) 0.0005(2)
I2 0.0961(4) 0.0805(4) 0.0273(3) -0.0007(3) -0.0063(3) -0.0019(3)
I3 0.0923(5) 0.1587(7) 0.0278(3) 0.0085(4) -0.0114(3) -0.0229(5)
I4 0.0268(3) 0.1011(5) 0.1114(6) -0.0080(4) 0.0100(3) 0.0007(3)
N1 0.039(3) 0.031(3) 0.026(3) -0.002(3) 0.010(3) -0.006(2)
N2 0.032(3) 0.031(3) 0.024(3) 0.001(3) 0.007(2) -0.003(2)
N3 0.023(3) 0.040(4) 0.023(3) -0.003(3) 0.002(2) 0.000(2)
N4 0.022(3) 0.044(4) 0.019(3) 0.004(3) 0.007(2) 0.003(2)
C1 0.028(3) 0.036(4) 0.035(4) 0.005(3) 0.005(3) 0.000(3)
C2 0.033(4) 0.031(4) 0.028(4) 0.001(3) 0.002(3) -0.005(3)
C3 0.043(4) 0.056(5) 0.027(4) 0.012(4) 0.013(3) -0.004(4)
C4 0.033(4) 0.054(5) 0.021(4) 0.010(4) 0.008(3) 0.002(3)
C5 0.033(4) 0.039(4) 0.021(4) 0.005(3) 0.003(3) 0.009(3)
C6 0.030(4) 0.030(4) 0.021(4) 0.000(3) 0.000(3) -0.003(3)
C7 0.024(3) 0.034(4) 0.029(4) -0.001(3) -0.007(3) -0.001(3)
C8 0.039(4) 0.054(5) 0.034(4) 0.005(4) -0.008(3) -0.013(3)
C9 0.018(3) 0.057(5) 0.044(5) 0.007(4) 0.001(3) -0.011(3)
C10 0.032(4) 0.028(4) 0.029(4) -0.003(3) -0.003(3) 0.004(3)
C11 0.034(4) 0.030(4) 0.041(5) 0.001(3) 0.001(3) 0.003(3)
C12 0.036(4) 0.031(4) 0.031(4) 0.006(3) 0.005(3) -0.001(3)
C13 0.044(4) 0.041(5) 0.044(5) 0.003(4) 0.027(4) -0.008(3)
C14 0.028(4) 0.056(5) 0.029(4) -0.004(4) 0.002(3) -0.003(3)
C15 0.019(3) 0.034(4) 0.026(4) 0.004(3) 0.005(3) 0.001(3)
C16 0.032(4) 0.044(5) 0.023(4) 0.005(3) 0.007(3) 0.001(3)
C17 0.026(4) 0.037(4) 0.029(4) -0.002(3) -0.007(3) 0.006(3)
C18 0.046(4) 0.048(5) 0.028(4) 0.009(3) -0.005(3) -0.002(3)
C19 0.022(4) 0.053(5) 0.040(4) 0.007(4) 0.000(3) 0.002(3)
C20 0.038(4) 0.027(4) 0.022(4) -0.005(3) -0.005(3) 0.002(3)
C21 0.023(3) 0.031(4) 0.034(4) 0.018(3) 0.000(3) 0.001(3)
C22 0.027(4) 0.037(4) 0.028(4) -0.008(3) -0.001(3) 0.007(3)
C23 0.025(4) 0.043(5) 0.037(4) 0.007(4) 0.009(3) 0.001(3)
C24 0.019(3) 0.052(5) 0.045(5) 0.019(4) 0.001(3) 0.004(3)
C25 0.023(4) 0.053(5) 0.027(4) -0.005(4) 0.001(3) -0.009(3)
C26 0.033(4) 0.040(4) 0.038(4) -0.008(4) 0.006(3) 0.005(3)
C27 0.041(4) 0.031(5) 0.022(4) 0.001(3) -0.004(3) 0.001(3)
C28 0.052(5) 0.066(7) 0.024(4) 0.022(4) -0.003(3) -0.003(4)
C29 0.064(5) 0.035(5) 0.046(5) -0.007(4) 0.004(4) -0.001(4)
C30 0.050(4) 0.049(5) 0.029(4) 0.004(4) -0.002(3) -0.008(4)
C31 0.066(5) 0.047(6) 0.048(6) 0.019(5) -0.008(4) 0.003(4)
C32 0.053(5) 0.041(5) 0.040(5) -0.008(4) 0.002(4) 0.007(4)
C33 0.017(3) 0.057(5) 0.032(4) -0.005(4) -0.001(3) -0.010(4)
C34 0.033(4) 0.045(5) 0.074(6) 0.011(4) -0.005(4) -0.001(4)
C35 0.029(4) 0.054(6) 0.084(7) 0.005(5) 0.007(4) 0.008(4)
C36 0.021(4) 0.087(7) 0.056(5) -0.002(5) -0.005(3) 0.015(4)
C37 0.025(4) 0.069(6) 0.079(6) -0.005(5) 0.009(4) -0.012(4)
C38 0.038(5) 0.044(5) 0.072(6) -0.007(4) 0.016(4) 0.010(4)
C39 0.035(4) 0.056(5) 0.016(4) -0.002(4) 0.004(3) 0.004(3)
C40 0.054(5) 0.076(7) 0.031(5) 0.000(5) -0.003(4) 0.016(4)
C41 0.088(7) 0.066(7) 0.055(6) -0.007(6) -0.014(5) 0.013(5)
C42 0.047(5) 0.092(8) 0.032(5) 0.006(5) -0.006(4) -0.017(5)
C43 0.091(7) 0.070(7) 0.044(6) 0.008(6) -0.004(5) -0.022(5)
C44 0.072(5) 0.053(6) 0.025(4) 0.005(5) -0.006(4) 0.004(4)
F1 0.038(2) 0.055(3) 0.041(2) -0.005(2) 0.0052(18) -0.0035(19)
F2 0.043(2) 0.069(3) 0.048(3) -0.013(2) 0.016(2) 0.005(2)
F3 0.036(2) 0.069(3) 0.064(3) -0.010(2) 0.008(2) -0.015(2)
F4 0.036(2) 0.057(3) 0.050(3) -0.012(2) 0.0053(18) 0.0044(19)
F5 0.139(4) 0.049(3) 0.036(3) 0.007(2) -0.003(3) 0.001(3)
F6 0.150(5) 0.063(4) 0.045(3) -0.010(3) -0.005(3) -0.007(3)
F7 0.150(5) 0.066(4) 0.044(3) 0.018(3) -0.003(3) 0.002(3)
F8 0.130(4) 0.046(3) 0.046(3) -0.001(2) -0.003(3) 0.005(3)
F9 0.048(3) 0.045(3) 0.204(7) 0.014(3) 0.028(3) -0.002(2)
F10 0.044(3) 0.072(4) 0.242(8) 0.012(4) 0.021(4) 0.027(3)
F11 0.039(3) 0.070(4) 0.241(8) -0.008(4) 0.036(4) -0.022(3)
F12 0.048(3) 0.056(3) 0.188(6) 0.000(4) 0.043(3) -0.002(3)
F13 0.161(5) 0.057(4) 0.059(3) -0.011(3) -0.020(3) 0.024(3)
F14 0.183(6) 0.116(5) 0.064(4) -0.049(4) -0.021(4) 0.025(4)
F15 0.215(7) 0.073(4) 0.066(4) 0.034(3) -0.039(4) -0.024(4)
F16 0.171(5) 0.049(3) 0.054(3) 0.002(3) -0.026(3) -0.004(3)
I5 0.0259(2) 0.0552(3) 0.0538(3) 0.0087(3) 0.0067(2) 0.0016(2)
I6 0.0863(5) 0.1824(8) 0.0278(3) 0.0041(4) -0.0106(3) 0.0160(5)
I7 0.0296(3) 0.1031(5) 0.1226(6) 0.0124(4) 0.0111(3) -0.0001(3)
I8 0.0990(5) 0.0913(5) 0.0284(3) 0.0028(3) -0.0023(3) 0.0043(4)
N9 0.022(3) 0.041(4) 0.020(3) 0.001(2) -0.002(2) 0.005(2)
N10 0.016(3) 0.041(4) 0.024(3) -0.002(3) -0.006(2) 0.002(2)
N11 0.024(3) 0.028(3) 0.036(3) 0.003(3) -0.007(2) 0.003(2)
N12 0.015(3) 0.040(3) 0.031(3) 0.001(3) -0.010(2) 0.002(2)
C51 0.038(4) 0.030(4) 0.032(4) 0.010(3) -0.003(3) 0.002(3)
C52 0.033(4) 0.035(4) 0.026(4) 0.005(3) -0.003(3) -0.002(3)
C53 0.024(3) 0.059(5) 0.032(4) 0.017(4) 0.003(3) 0.007(3)
C54 0.039(4) 0.068(6) 0.028(4) 0.006(4) -0.006(3) 0.008(4)
C55 0.031(4) 0.038(4) 0.026(4) 0.000(3) 0.003(3) 0.001(3)
C56 0.050(4) 0.030(4) 0.023(4) -0.002(3) 0.002(3) -0.007(3)
C57 0.016(3) 0.032(4) 0.034(4) -0.006(3) -0.002(3) 0.003(3)
C58 0.035(4) 0.056(5) 0.023(4) 0.009(3) 0.000(3) -0.005(3)
C59 0.038(4) 0.050(5) 0.025(4) -0.010(3) 0.017(3) -0.001(3)
C60 0.040(4) 0.030(4) 0.022(4) 0.003(3) 0.004(3) -0.003(3)
C61 0.030(4) 0.026(4) 0.039(4) 0.008(3) 0.007(3) 0.000(3)
C62 0.022(3) 0.034(4) 0.034(4) 0.004(3) 0.011(3) 0.005(3)
C63 0.031(4) 0.054(5) 0.040(5) 0.013(4) -0.009(3) -0.008(3)
C64 0.036(4) 0.058(5) 0.033(4) 0.006(4) -0.017(3) 0.004(4)
C65 0.032(4) 0.040(4) 0.025(4) 0.002(3) -0.018(3) 0.006(3)
C66 0.026(4) 0.033(4) 0.032(4) -0.004(3) 0.007(3) 0.002(3)
C67 0.030(4) 0.034(4) 0.029(4) 0.000(3) -0.006(3) 0.003(3)
C68 0.040(4) 0.046(5) 0.015(3) 0.005(3) 0.003(3) -0.005(3)
C69 0.034(4) 0.047(5) 0.028(4) 0.006(3) 0.011(3) -0.001(3)
C70 0.047(4) 0.025(4) 0.032(4) -0.003(3) 0.001(3) -0.003(3)
C71 0.018(3) 0.045(5) 0.035(4) 0.008(4) -0.002(3) 0.004(3)
C72 0.042(4) 0.038(5) 0.026(4) 0.002(4) 0.003(3) 0.003(3)
C73 0.024(4) 0.039(5) 0.040(4) -0.005(4) -0.001(3) -0.003(3)
C74 0.023(3) 0.051(5) 0.048(5) 0.012(4) 0.004(3) -0.001(3)
C75 0.025(4) 0.049(5) 0.031(4) -0.001(4) 0.006(3) 0.003(3)
C76 0.027(4) 0.029(4) 0.038(4) 0.000(3) 0.005(3) 0.001(3)
C77 0.037(4) 0.041(5) 0.026(4) -0.008(4) -0.001(3) -0.004(3)
C78 0.071(6) 0.064(7) 0.035(5) 0.006(5) -0.014(4) 0.021(5)
C79 0.082(7) 0.082(8) 0.062(7) -0.026(6) -0.012(5) 0.019(6)
C80 0.050(5) 0.111(9) 0.044(6) 0.003(6) -0.004(4) 0.022(5)
C81 0.069(6) 0.071(7) 0.045(6) 0.021(6) -0.001(4) -0.003(5)
C82 0.056(5) 0.076(7) 0.030(5) -0.001(5) -0.002(4) -0.009(4)
C83 0.020(3) 0.064(6) 0.030(4) 0.005(4) 0.003(3) 0.002(4)
C84 0.038(5) 0.054(6) 0.059(5) 0.003(4) 0.010(4) -0.003(4)
C85 0.025(4) 0.060(6) 0.092(7) 0.014(5) 0.009(4) 0.016(4)
C86 0.031(4) 0.082(7) 0.057(6) 0.007(5) 0.008(4) 0.003(5)
C87 0.032(4) 0.055(6) 0.084(7) -0.003(5) 0.005(4) -0.016(4)
C88 0.025(4) 0.053(5) 0.064(6) -0.003(4) 0.007(4) 0.011(4)
C89 0.035(4) 0.043(5) 0.011(3) -0.001(4) -0.008(3) -0.001(3)
C90 0.062(5) 0.041(5) 0.033(5) -0.010(5) 0.002(4) 0.010(4)
C91 0.060(5) 0.053(6) 0.034(5) 0.003(5) 0.000(4) 0.002(4)
C92 0.054(5) 0.063(6) 0.037(5) 0.017(5) 0.002(4) 0.008(4)
C93 0.081(6) 0.065(7) 0.027(5) -0.015(5) -0.005(4) 0.016(5)
C94 0.059(5) 0.048(6) 0.058(6) 0.012(5) 0.012(4) 0.004(4)
F17 0.039(2) 0.052(3) 0.043(3) -0.007(2) -0.0030(18) -0.0007(18)
F18 0.036(2) 0.064(3) 0.060(3) -0.008(2) -0.005(2) -0.010(2)
F19 0.041(2) 0.064(3) 0.057(3) -0.007(2) 0.012(2) 0.010(2)
F20 0.036(2) 0.044(3) 0.054(3) -0.007(2) 0.0017(19) -0.0047(18)
F21 0.171(6) 0.054(4) 0.067(4) -0.018(3) -0.036(4) 0.019(3)
F22 0.222(8) 0.106(5) 0.067(4) -0.048(4) -0.043(4) 0.044(5)
F23 0.161(6) 0.096(5) 0.067(4) 0.034(4) -0.029(4) -0.024(4)
F24 0.161(5) 0.047(3) 0.056(3) -0.001(3) -0.028(3) -0.020(3)
F25 0.049(3) 0.053(3) 0.190(6) 0.024(3) 0.037(3) 0.001(2)
F26 0.046(3) 0.074(4) 0.229(8) 0.019(4) 0.029(4) 0.022(3)
F27 0.038(3) 0.073(4) 0.231(8) -0.004(4) 0.018(3) -0.020(3)
F28 0.052(3) 0.051(3) 0.188(6) -0.007(4) 0.028(3) 0.000(3)
F29 0.148(5) 0.051(3) 0.039(3) -0.004(3) -0.013(3) -0.001(3)
F30 0.149(5) 0.061(4) 0.048(3) 0.021(3) -0.006(3) 0.006(3)
F31 0.196(6) 0.071(4) 0.038(3) -0.017(3) 0.003(3) 0.005(4)
F32 0.168(5) 0.051(3) 0.048(3) 0.001(3) 0.001(3) -0.004(3)
N5 0.028(3) 0.032(4) 0.051(4) -0.005(3) 0.001(3) 0.001(2)
N6 0.052(4) 0.048(4) 0.033(4) -0.003(3) 0.010(3) -0.004(3)
N7 0.033(3) 0.032(4) 0.051(4) -0.004(3) -0.001(3) -0.003(3)
N8 0.028(3) 0.041(4) 0.034(3) -0.008(3) 0.004(2) -0.001(2)
C45 0.040(4) 0.046(5) 0.048(5) 0.009(4) -0.001(4) 0.004(3)
C46 0.028(4) 0.040(5) 0.056(5) -0.003(4) -0.004(3) -0.002(3)
C47 0.025(4) 0.044(5) 0.049(5) -0.017(4) 0.004(3) -0.006(3)
C48 0.057(5) 0.049(6) 0.046(5) -0.016(4) 0.004(4) 0.001(4)
C49 0.033(4) 0.044(5) 0.067(6) -0.005(4) 0.009(4) -0.008(3)
C50 0.031(4) 0.052(6) 0.050(5) -0.003(4) 0.002(3) 0.003(3)
N13 0.027(3) 0.041(4) 0.048(4) -0.007(3) 0.012(3) -0.009(3)
N14 0.035(3) 0.049(4) 0.033(4) -0.004(3) 0.005(3) 0.003(3)
N15 0.029(3) 0.039(4) 0.044(4) -0.007(3) 0.013(3) -0.006(3)
N16 0.053(4) 0.042(4) 0.036(4) -0.005(3) 0.009(3) 0.001(3)
C95 0.038(4) 0.047(5) 0.049(5) 0.010(4) 0.005(4) 0.005(4)
C96 0.034(4) 0.042(5) 0.074(6) -0.011(4) 0.010(4) 0.012(3)
C97 0.042(4) 0.047(5) 0.047(5) -0.006(4) -0.007(4) -0.002(4)
C98 0.045(5) 0.057(6) 0.041(5) -0.011(4) 0.003(4) -0.010(4)
C99 0.052(5) 0.047(6) 0.063(6) 0.012(4) 0.005(4) -0.006(4)
C100 0.026(4) 0.046(5) 0.058(5) 0.001(4) 0.003(3) -0.001(3)

loop_
_atom_type_symbol
_atom_type_description
_atom_type_scat_dispersion_real
_atom_type_scat_dispersion_imag
_atom_type_scat_source
C C 0.0033 0.0016 'International Tables Vol C Tables 4.2.6.8 and 6.1.1.4'
H H 0.0000 0.0000 'International Tables Vol C Tables 4.2.6.8 and 6.1.1.4'
N N 0.0061 0.0033 'International Tables Vol C Tables 4.2.6.8 and 6.1.1.4'
F F 0.0171 0.0103 'International Tables Vol C Tables 4.2.6.8 and 6.1.1.4'
I I -0.4742 1.8119 'International Tables Vol C Tables 4.2.6.8 and 6.1.1.4'

loop_
_geom_angle_atom_site_label_1
_geom_angle_atom_site_label_2
_geom_angle_atom_site_label_3
_geom_angle
_geom_angle_site_symmetry_1
_geom_angle_site_symmetry_3
C2 N1 C5 105.7(5) . .
C2 N1 H1 127.1 . .
C5 N1 H1 127.1 . .
C10 N2 C7 109.0(5) . .
C12 N3 C15 106.9(5) . .
C12 N3 H3 126.6 . .
C15 N3 H3 126.6 . .
C17 N4 C20 108.0(5) . .
C20 C1 C2 125.4(6) . .
C20 C1 C21 118.0(5) . .
C2 C1 C21 116.6(6) . .
N1 C2 C1 123.7(6) . .
N1 C2 C3 109.2(5) . .
C1 C2 C3 127.1(6) . .
C4 C3 C2 106.8(6) . .
C4 C3 H3A 126.6 . .
C2 C3 H3A 126.6 . .
C3 C4 C5 109.2(6) . .
C3 C4 H4 125.4 . .
C5 C4 H4 125.4 . .
N1 C5 C4 109.1(5) . .
N1 C5 C6 124.7(5) . .
C4 C5 C6 126.1(6) . .
C7 C6 C5 127.2(6) . .
C7 C6 C27 117.6(5) . 2_665
C5 C6 C27 115.1(5) . 2_665
C6 C7 N2 126.2(5) . .
C6 C7 C8 125.6(6) . .
N2 C7 C8 107.9(5) . .
C9 C8 C7 106.7(6) . .
C9 C8 H8 126.7 . .
C7 C8 H8 126.7 . .
C8 C9 C10 108.7(5) . .
C8 C9 H9 125.6 . .
C10 C9 H9 125.6 . .
N2 C10 C11 126.7(5) . .
N2 C10 C9 107.6(6) . .
C11 C10 C9 125.7(6) . .
C10 C11 C12 124.8(6) . .
C10 C11 C33 116.8(6) . .
C12 C11 C33 118.4(6) . .
N3 C12 C13 109.9(6) . .
N3 C12 C11 125.4(6) . .
C13 C12 C11 124.8(6) . .
C14 C13 C12 106.9(6) . .
C14 C13 H13 126.6 . .
C12 C13 H13 126.6 . .
C13 C14 C15 105.6(6) . .
C13 C14 H14 127.2 . .
C15 C14 H14 127.2 . .
N3 C15 C16 125.4(5) . .
N3 C15 C14 110.7(5) . .
C16 C15 C14 123.8(6) . .
C15 C16 C17 127.2(6) . .
C15 C16 C39 116.6(5) . .
C17 C16 C39 116.2(5) . .
N4 C17 C16 125.5(5) . .
N4 C17 C18 109.0(5) . .
C16 C17 C18 125.5(6) . .
C19 C18 C17 108.1(6) . .
C19 C18 H18 126.0 . .
C17 C18 H18 126.0 . .
C18 C19 C20 106.3(6) . .
C18 C19 H19 126.9 . .
C20 C19 H19 126.9 . .
N4 C20 C1 126.0(5) . .
N4 C20 C19 108.5(5) . .
C1 C20 C19 125.5(6) . .
C22 C21 C26 113.3(5) . .
C22 C21 C1 125.2(6) . .
C26 C21 C1 121.5(6) . .
C23 C22 F1 117.8(6) . .
C23 C22 C21 125.3(6) . .
F1 C22 C21 116.9(5) . .
C22 C23 F2 120.2(6) . .
C22 C23 C24 120.5(6) . .
F2 C23 C24 119.4(5) . .
C25 C24 C23 116.7(6) . .
C25 C24 I1 123.1(5) . .
C23 C24 I1 120.2(5) . .
F3 C25 C26 119.1(6) . .
F3 C25 C24 119.6(6) . .
C26 C25 C24 121.3(6) . .
F4 C26 C25 117.7(6) . .
F4 C26 C21 119.4(5) . .
C25 C26 C21 122.9(6) . .
C28 C27 C32 115.6(6) . .
C28 C27 C6 122.2(6) . 2_645
C32 C27 C6 122.1(6) . 2_645
C27 C28 F5 121.5(6) . .
C27 C28 C29 120.9(7) . .
F5 C28 C29 117.6(8) . .
C30 C29 C28 124.7(7) . .
C30 C29 F6 118.1(7) . .
C28 C29 F6 117.1(7) . .
C29 C30 C31 114.5(7) . .
C29 C30 I2 124.6(6) . .
C31 C30 I2 120.6(6) . .
C32 C31 F7 118.9(8) . .
C32 C31 C30 121.0(7) . .
F7 C31 C30 120.0(7) . .
F8 C32 C27 119.1(7) . .
F8 C32 C31 117.6(7) . .
C27 C32 C31 123.2(7) . .
C38 C33 C34 114.4(6) . .
C38 C33 C11 123.0(7) . .
C34 C33 C11 122.6(6) . .
F9 C34 C35 118.4(7) . .
F9 C34 C33 117.6(6) . .
C35 C34 C33 124.1(7) . .
F10 C35 C34 119.8(7) . .
F10 C35 C36 120.4(7) . 1_655
C34 C35 C36 119.7(8) . 1_655
C35 C36 C37 118.3(7) 1_455 1_455
C35 C36 I4 120.9(6) 1_455 .
C37 C36 I4 120.6(6) 1_455 .
F11 C37 C38 118.3(8) . .
F11 C37 C36 121.0(7) . 1_655
C38 C37 C36 120.6(8) . 1_655
F12 C38 C33 118.4(6) . .
F12 C38 C37 118.9(7) . .
C33 C38 C37 122.6(8) . .
C44 C39 C40 117.7(7) . .
C44 C39 C16 121.6(7) . .
C40 C39 C16 120.7(7) . .
F13 C40 C39 120.4(7) . .
F13 C40 C41 117.4(8) . .
C39 C40 C41 122.1(8) . .
F14 C41 C42 117.7(9) . 3_675
F14 C41 C40 120.7(9) . .
C42 C41 C40 121.5(9) 3_675 .
C41 C42 C43 116.5(8) 3_675 3_675
C41 C42 I3 124.0(7) 3_675 .
C43 C42 I3 119.3(7) 3_675 .
F15 C43 C42 119.9(8) . 3_675
F15 C43 C44 119.1(9) . .
C42 C43 C44 121.0(9) 3_675 .
F16 C44 C39 120.7(6) . .
F16 C44 C43 118.1(8) . .
C39 C44 C43 121.1(8) . .
C55 N9 C52 104.4(5) . .
C55 N9 H9A 127.8 . .
C52 N9 H9A 127.8 . .
C60 N10 C57 107.8(5) . .
C65 N11 C62 107.5(5) . .
C65 N11 H11 126.3 . .
C62 N11 H11 126.3 . .
C70 N12 C67 107.3(5) . .
C52 C51 C70 124.2(6) . .
C52 C51 C71 119.8(5) . .
C70 C51 C71 116.1(6) . .
N9 C52 C51 124.6(5) . .
N9 C52 C53 111.6(5) . .
C51 C52 C53 123.8(6) . .
C54 C53 C52 105.6(6) . .
C54 C53 H53 127.2 . .
C52 C53 H53 127.2 . .
C53 C54 C55 106.7(6) . .
C53 C54 H54 126.6 . .
C55 C54 H54 126.6 . .
N9 C55 C54 111.6(5) . .
N9 C55 C56 124.7(6) . .
C54 C55 C56 123.7(6) . .
C57 C56 C55 126.9(6) . .
C57 C56 C77 117.5(6) . .
C55 C56 C77 115.6(6) . .
N10 C57 C56 125.6(6) . .
N10 C57 C58 108.6(5) . .
C56 C57 C58 125.6(6) . .
C59 C58 C57 107.8(6) . .
C59 C58 H58 126.1 . .
C57 C58 H58 126.1 . .
C58 C59 C60 106.4(6) . .
C58 C59 H59 126.8 . .
C60 C59 H59 126.8 . .
N10 C60 C59 109.3(5) . .
N10 C60 C61 125.9(6) . .
C59 C60 C61 124.8(6) . .
C62 C61 C60 124.9(5) . .
C62 C61 C83 116.8(5) . .
C60 C61 C83 118.2(6) . .
N11 C62 C63 111.4(6) . .
N11 C62 C61 125.5(6) . .
C63 C62 C61 123.1(6) . .
C62 C63 C64 104.7(6) . .
C62 C63 H63 127.6 . .
C64 C63 H63 127.6 . .
C63 C64 C65 108.0(6) . .
C63 C64 H64 126.0 . .
C65 C64 H64 126.0 . .
N11 C65 C66 126.3(5) . .
N11 C65 C64 108.4(6) . .
C66 C65 C64 125.3(6) . .
C65 C66 C67 126.5(6) . .
C65 C66 C89 117.8(5) . .
C67 C66 C89 115.7(5) . .
N12 C67 C68 109.5(5) . .
N12 C67 C66 125.1(6) . .
C68 C67 C66 125.3(6) . .
C69 C68 C67 107.8(6) . .
C69 C68 H68 126.1 . .
C67 C68 H68 126.1 . .
C68 C69 C70 107.8(6) . .
C68 C69 H69 126.1 . .
C70 C69 H69 126.1 . .
N12 C70 C51 125.3(6) . .
N12 C70 C69 107.6(5) . .
C51 C70 C69 127.1(6) . .
C76 C71 C72 115.1(6) . .
C76 C71 C51 123.3(6) . .
C72 C71 C51 121.6(6) . .
F17 C72 C73 118.5(6) . .
F17 C72 C71 119.2(6) . .
C73 C72 C71 122.3(7) . .
C72 C73 F18 119.2(6) . .
C72 C73 C74 121.3(6) . .
F18 C73 C74 119.5(6) . .
C73 C74 C75 117.8(6) . .
C73 C74 I5 121.6(5) . .
C75 C74 I5 120.5(5) . .
C76 C75 F19 119.0(6) . .
C76 C75 C74 119.9(7) . .
F19 C75 C74 121.1(6) . .
C75 C76 C71 123.4(6) . .
C75 C76 F20 117.0(6) . .
C71 C76 F20 119.6(5) . .
C78 C77 C82 115.9(7) . .
C78 C77 C56 121.5(7) . .
C82 C77 C56 122.5(7) . .
F21 C78 C77 119.2(7) . .
F21 C78 C79 117.9(9) . .
C77 C78 C79 122.9(9) . .
F22 C79 C80 117.5(9) . .
F22 C79 C78 120.5(10) . .
C80 C79 C78 122.0(9) . .
C79 C80 C81 114.3(8) . .
C79 C80 I6 121.5(8) . .
C81 C80 I6 124.2(8) . .
F23 C81 C80 117.8(8) . .
F23 C81 C82 118.9(9) . .
C80 C81 C82 123.3(9) . .
F24 C82 C77 120.3(7) . .
F24 C82 C81 117.9(8) . .
C77 C82 C81 121.6(8) . .
C88 C83 C84 115.4(6) . .
C88 C83 C61 122.7(6) . .
C84 C83 C61 121.8(7) . .
F25 C84 C85 119.4(7) . .
F25 C84 C83 118.7(6) . .
C85 C84 C83 121.9(8) . .
C86 C85 F26 120.9(7) . .
C86 C85 C84 122.0(8) . .
F26 C85 C84 117.1(8) . .
C85 C86 C87 118.1(7) . .
C85 C86 I7 122.6(6) . .
C87 C86 I7 119.2(6) . .
F27 C87 C86 122.2(7) . .
F27 C87 C88 118.9(8) . .
C86 C87 C88 118.8(8) . .
C83 C88 F28 119.6(6) . .
C83 C88 C87 123.9(7) . .
F28 C88 C87 116.5(7) . .
C94 C89 C90 117.6(6) . .
C94 C89 C66 119.0(7) . .
C90 C89 C66 123.2(6) . .
F29 C90 C89 120.2(7) . .
F29 C90 C91 118.0(7) . .
C89 C90 C91 121.8(7) . .
C92 C91 F30 118.8(7) . .
C92 C91 C90 122.4(8) . .
F30 C91 C90 118.7(7) . .
C93 C92 C91 116.2(7) . .
C93 C92 I8 120.9(7) . 3_665
C91 C92 I8 122.7(6) . 3_665
C92 C93 F31 121.9(7) . .
C92 C93 C94 121.3(8) . .
F31 C93 C94 116.8(8) . .
C89 C94 F32 122.9(7) . .
C89 C94 C93 120.6(8) . .
F32 C94 C93 116.5(8) . .
C47 N5 C46 107.7(5) . .
C47 N5 C45 109.2(5) . .
C46 N5 C45 107.4(5) . .
C49 N6 C45 108.9(6) . .
C49 N6 C48 106.9(6) . .
C45 N6 C48 107.3(5) . .
C48 N7 C46 108.1(6) . .
C48 N7 C50 109.7(5) . .
C46 N7 C50 106.7(5) . .
C47 N8 C49 107.5(5) . .
C47 N8 C50 107.9(5) . .
C49 N8 C50 109.2(5) . .
N6 C45 N5 111.1(5) . .
N6 C45 H45A 109.4 . .
N5 C45 H45A 109.4 . .
N6 C45 H45B 109.4 . .
N5 C45 H45B 109.4 . .
H45A C45 H45B 108.0 . .
N7 C46 N5 113.0(5) . .
N7 C46 H46A 109.0 . .
N5 C46 H46A 109.0 . .
N7 C46 H46B 109.0 . .
N5 C46 H46B 109.0 . .
H46A C46 H46B 107.8 . .
N5 C47 N8 111.8(5) . .
N5 C47 H47A 109.3 . .
N8 C47 H47A 109.3 . .
N5 C47 H47B 109.3 . .
N8 C47 H47B 109.3 . .
H47A C47 H47B 107.9 . .
N7 C48 N6 112.9(6) . .
N7 C48 H48A 109.0 . .
N6 C48 H48A 109.0 . .
N7 C48 H48B 109.0 . .
N6 C48 H48B 109.0 . .
H48A C48 H48B 107.8 . .
N6 C49 N8 112.7(5) . .
N6 C49 H49A 109.1 . .
N8 C49 H49A 109.1 . .
N6 C49 H49B 109.1 . .
N8 C49 H49B 109.1 . .
H49A C49 H49B 107.8 . .
N7 C50 N8 112.1(6) . .
N7 C50 H50A 109.2 . .
N8 C50 H50A 109.2 . .
N7 C50 H50B 109.2 . .
N8 C50 H50B 109.2 . .
H50A C50 H50B 107.9 . .
C95 N13 C97 109.0(5) . .
C95 N13 C96 106.4(5) . .
C97 N13 C96 108.0(6) . .
C100 N14 C95 107.7(5) . .
C100 N14 C98 108.8(5) . .
C95 N14 C98 107.3(5) . .
C98 N15 C96 106.0(6) . .
C98 N15 C99 108.8(5) . .
C96 N15 C99 107.6(6) . .
C100 N16 C99 108.4(6) . .
C100 N16 C97 107.8(5) . .
C99 N16 C97 107.6(6) . .
N13 C95 N14 112.0(6) . .
N13 C95 H95A 109.2 . .
N14 C95 H95A 109.2 . .
N13 C95 H95B 109.2 . .
N14 C95 H95B 109.2 . .
H95A C95 H95B 107.9 . .
N15 C96 N13 114.0(5) . .
N15 C96 H96A 108.8 . .
N13 C96 H96A 108.8 . .
N15 C96 H96B 108.8 . .
N13 C96 H96B 108.8 . .
H96A C96 H96B 107.7 . .
N13 C97 N16 111.4(5) . .
N13 C97 H97A 109.3 . .
N16 C97 H97A 109.3 . .
N13 C97 H97B 109.3 . .
N16 C97 H97B 109.3 . .
H97A C97 H97B 108.0 . .
N15 C98 N14 112.9(6) . .
N15 C98 H98A 109.0 . .
N14 C98 H98A 109.0 . .
N15 C98 H98B 109.0 . .
N14 C98 H98B 109.0 . .
H98A C98 H98B 107.8 . .
N15 C99 N16 113.3(6) . .
N15 C99 H99A 108.9 . .
N16 C99 H99A 108.9 . .
N15 C99 H99B 108.9 . .
N16 C99 H99B 108.9 . .
H99A C99 H99B 107.7 . .
N16 C100 N14 112.7(5) . .
N16 C100 H10A 109.1 . .
N14 C100 H10A 109.0 . .
N16 C100 H10B 109.0 . .
N14 C100 H10B 109.0 . .
H10A C100 H10B 107.8 . .

loop_
_geom_bond_atom_site_label_1
_geom_bond_atom_site_label_2
_geom_bond_distance
_geom_bond_site_symmetry_2
I1 C24 2.129(6) .
I2 C30 2.100(7) .
I3 C42 2.095(7) .
I4 C36 2.107(7) .
N1 C2 1.374(7) .
N1 C5 1.363(7) .
N1 H1 0.8600 .
N2 C10 1.382(7) .
N2 C7 1.382(7) .
N3 C12 1.322(7) .
N3 C15 1.344(7) .
N3 H3 0.8600 .
N4 C17 1.346(7) .
N4 C20 1.364(7) .
C1 C20 1.409(9) .
C1 C2 1.424(9) .
C1 C21 1.525(8) .
C2 C3 1.432(9) .
C3 C4 1.304(9) .
C3 H3A 0.9300 .
C4 C5 1.412(8) .
C4 H4 0.9300 .
C5 C6 1.388(8) .
C6 C7 1.358(8) .
C6 C27 1.462(8) 2_665
C7 C8 1.449(8) .
C8 C9 1.375(9) .
C8 H8 0.9300 .
C9 C10 1.431(9) .
C9 H9 0.9300 .
C10 C11 1.378(9) .
C11 C12 1.456(9) .
C11 C33 1.495(8) .
C12 C13 1.406(9) .
C13 C14 1.359(9) .
C13 H13 0.9300 .
C14 C15 1.391(8) .
C14 H14 0.9300 .
C15 C16 1.367(8) .
C16 C17 1.409(8) .
C16 C39 1.521(9) .
C17 C18 1.424(8) .
C18 C19 1.345(9) .
C18 H18 0.9300 .
C19 C20 1.443(8) .
C19 H19 0.9300 .
C21 C22 1.360(9) .
C21 C26 1.411(9) .
C22 C23 1.291(8) .
C22 F1 1.365(7) .
C23 F2 1.358(7) .
C23 C24 1.400(10) .
C24 C25 1.359(9) .
C25 F3 1.345(7) .
C25 C26 1.316(8) .
C26 F4 1.358(7) .
C27 C28 1.348(10) .
C27 C32 1.358(10) .
C27 C6 1.462(8) 2_645
C28 F5 1.344(8) .
C28 C29 1.386(10) .
C29 C30 1.336(10) .
C29 F6 1.392(9) .
C30 C31 1.378(11) .
C31 C32 1.386(10) .
C31 F7 1.352(9) .
C32 F8 1.342(8) .
C33 C38 1.368(10) .
C33 C34 1.377(10) .
C34 F9 1.341(8) .
C34 C35 1.318(10) .
C35 F10 1.322(9) .
C35 C36 1.368(11) 1_655
C36 C35 1.368(11) 1_455
C36 C37 1.354(11) 1_455
C37 F11 1.333(9) .
C37 C38 1.340(9) .
C37 C36 1.354(11) 1_655
C38 F12 1.344(8) .
C39 C44 1.366(10) .
C39 C40 1.348(10) .
C40 F13 1.343(9) .
C40 C41 1.366(11) .
C41 F14 1.348(10) .
C41 C42 1.352(12) 3_675
C42 C41 1.352(12) 3_675
C42 C43 1.406(12) 3_675
C43 F15 1.352(10) .
C43 C42 1.406(12) 3_675
C43 C44 1.360(11) .
C44 F16 1.342(9) .
I5 C74 2.142(6) .
I6 C80 2.061(8) .
I7 C86 2.103(7) .
I8 C92 2.098(7) 3_665
N9 C55 1.330(7) .
N9 C52 1.367(7) .
N9 H9A 0.8600 .
N10 C60 1.335(7) .
N10 C57 1.361(7) .
N11 C65 1.374(8) .
N11 C62 1.377(7) .
N11 H11 0.8600 .
N12 C70 1.374(7) .
N12 C67 1.373(7) .
C51 C52 1.405(9) .
C51 C70 1.448(9) .
C51 C71 1.533(8) .
C52 C53 1.448(9) .
C53 C54 1.321(9) .
C53 H53 0.9300 .
C54 C55 1.460(9) .
C54 H54 0.9300 .
C55 C56 1.433(9) .
C56 C57 1.351(8) .
C56 C77 1.502(9) .
C57 C58 1.381(8) .
C58 C59 1.359(9) .
C58 H58 0.9300 .
C59 C60 1.400(8) .
C59 H59 0.9300 .
C60 C61 1.435(9) .
C61 C62 1.398(8) .
C61 C83 1.504(8) .
C62 C63 1.429(9) .
C63 C64 1.407(9) .
C63 H63 0.9300 .
C64 C65 1.450(8) .
C64 H64 0.9300 .
C65 C66 1.354(8) .
C66 C67 1.387(8) .
C66 C89 1.488(8) .
C67 C68 1.411(8) .
C68 C69 1.336(8) .
C68 H68 0.9300 .
C69 C70 1.449(9) .
C69 H69 0.9300 .
C71 C76 1.359(9) .
C71 C72 1.385(9) .
C72 F17 1.351(7) .
C72 C73 1.313(8) .
C73 F18 1.345(7) .
C73 C74 1.345(9) .
C74 C75 1.383(9) .
C75 C76 1.311(8) .
C75 F19 1.358(7) .
C76 F20 1.372(7) .
C77 C78 1.347(10) .
C77 C82 1.362(11) .
C78 F21 1.332(9) .
C78 C79 1.389(11) .
C79 F22 1.349(10) .
C79 C80 1.372(13) .
C80 C81 1.373(12) .
C81 F23 1.346(10) .
C81 C82 1.378(11) .
C82 F24 1.341(9) .
C83 C88 1.346(10) .
C83 C84 1.387(10) .
C84 F25 1.346(9) .
C84 C85 1.331(9) .
C85 C86 1.336(11) .
C85 F26 1.342(9) .
C86 C87 1.389(11) .
C87 F27 1.321(9) .
C87 C88 1.349(9) .
C88 F28 1.346(8) .
C89 C94 1.325(10) .
C89 C90 1.350(10) .
C90 F29 1.321(8) .
C90 C91 1.370(10) .
C91 C92 1.355(11) .
C91 F30 1.357(9) .
C92 C93 1.340(11) .
C92 I8 2.098(7) 3_665
C93 F31 1.363(9) .
C93 C94 1.438(11) .
C94 F32 1.350(9) .
N5 C47 1.459(8) .
N5 C46 1.482(8) .
N5 C45 1.457(8) .
N6 C49 1.438(9) .
N6 C45 1.450(8) .
N6 C48 1.492(9) .
N7 C48 1.431(9) .
N7 C46 1.411(8) .
N7 C50 1.447(8) .
N8 C47 1.421(8) .
N8 C49 1.471(9) .
N8 C50 1.460(9) .
C45 H45A 0.9700 .
C45 H45B 0.9700 .
C46 H46A 0.9700 .
C46 H46B 0.9700 .
C47 H47A 0.9700 .
C47 H47B 0.9700 .
C48 H48A 0.9700 .
C48 H48B 0.9700 .
C49 H49A 0.9700 .
C49 H49B 0.9700 .
C50 H50A 0.9700 .
C50 H50B 0.9700 .
N13 C95 1.458(8) .
N13 C97 1.458(8) .
N13 C96 1.471(9) .
N14 C100 1.479(9) .
N14 C95 1.418(8) .
N14 C98 1.454(9) .
N15 C98 1.440(9) .
N15 C96 1.404(8) .
N15 C99 1.462(9) .
N16 C100 1.427(9) .
N16 C99 1.450(9) .
N16 C97 1.451(8) .
C95 H95A 0.9700 .
C95 H95B 0.9700 .
C96 H96A 0.9700 .
C96 H96B 0.9700 .
C97 H97A 0.9700 .
C97 H97B 0.9700 .
C98 H98A 0.9700 .
C98 H98B 0.9700 .
C99 H99A 0.9700 .
C99 H99B 0.9700 .
C100 H10A 0.9700 .
C100 H10B 0.9700 .
